data_4080071
loop_
_publ_author_name
'Fasulo, Meg E.'
'Calimano, Elisa'
'Buchanan, J. Matthew'
'Tilley, T. Don'

_publ_section_title
;
 Multiple Si--H Bond Activations
 bytBu2PCH2CH2PtBu2andtBu2PCH2PtBu2Di(phosphine) Complexes of Rhodium and
 Iridium
;
_journal_issue 4
_journal_name_full Organometallics
_journal_page_first 1016
_journal_paper_doi 10.1021/om300943e
_journal_volume 32
_journal_year 2013
_chemical_formula_moiety 'C38 H65 P2 Rh Si'
_chemical_formula_sum 'C38 H65 P2 Rh Si'
_chemical_formula_weight 714.84
_chemical_name_systematic
; 
 ? 
;
_space_group_IT_number 14
_symmetry_cell_setting monoclinic
_symmetry_space_group_name_Hall '-P 2yn'
_symmetry_space_group_name_H-M 'P 1 21/n 1'
_atom_sites_solution_hydrogens geom
_atom_sites_solution_primary direct
_atom_sites_solution_secondary difmap
_audit_creation_method SHELXL-97
_cell_angle_alpha 90.00(0)
_cell_angle_beta 111.727(2)
_cell_angle_gamma 90.00(0)
_cell_formula_units_Z 4
_cell_length_a 19.6862(27)
_cell_length_b 9.8564(14)
_cell_length_c 22.0025(30)
_cell_measurement_reflns_used 4152
_cell_measurement_temperature 155(2)
_cell_measurement_theta_max 24.783
_cell_measurement_theta_min 2.294
_cell_volume 3966.0(10)
_computing_cell_refinement 'Bruker APEX2 v. 2009.1'
_computing_data_collection 'Bruker APEX2 v. 2009.1'
_computing_data_reduction 'Bruker APEX2 v. 2009.1'
_computing_molecular_graphics ORTEP-32
_computing_publication_material CIFTAB
_computing_structure_refinement 'SHELXL-97 (Sheldrick, 2008)'
_computing_structure_solution 'SHELXS-97 (Sheldrick, 2008)'
_diffrn_ambient_temperature 155(2)
_diffrn_detector_area_resol_mean 8.366
_diffrn_measured_fraction_theta_full 0.984
_diffrn_measured_fraction_theta_max 0.984
_diffrn_measurement_device_type 'Bruker Apex-I CCD'
_diffrn_measurement_method '\w scans'
_diffrn_radiation_monochromator graphite
_diffrn_radiation_source 'fine-focus sealed tube'
_diffrn_radiation_type MoK\a
_diffrn_radiation_wavelength 0.71073
_diffrn_reflns_av_R_equivalents 0.0869
_diffrn_reflns_av_sigmaI/netI 0.1098
_diffrn_reflns_limit_h_max 23
_diffrn_reflns_limit_h_min -23
_diffrn_reflns_limit_k_max 8
_diffrn_reflns_limit_k_min -11
_diffrn_reflns_limit_l_max 25
_diffrn_reflns_limit_l_min -26
_diffrn_reflns_number 20534
_diffrn_reflns_theta_full 25.46
_diffrn_reflns_theta_max 25.46
_diffrn_reflns_theta_min 1.19
_exptl_absorpt_coefficient_mu 0.565
_exptl_absorpt_correction_T_max 0.9833
_exptl_absorpt_correction_T_min 0.9302
_exptl_absorpt_correction_type multi-scan
_exptl_absorpt_process_details SADABS
_exptl_crystal_colour orange
_exptl_crystal_density_diffrn 1.200
_exptl_crystal_density_method 'not measured'
_exptl_crystal_description plate
_exptl_crystal_F_000 1528
_exptl_crystal_size_max 0.13
_exptl_crystal_size_mid 0.10
_exptl_crystal_size_min 0.03
_refine_diff_density_max 0.687
_refine_diff_density_min -0.483
_refine_diff_density_rms 0.095
_refine_ls_extinction_method none
_refine_ls_goodness_of_fit_ref 0.985
_refine_ls_hydrogen_treatment constr
_refine_ls_matrix_type full
_refine_ls_number_parameters 396
_refine_ls_number_reflns 7226
_refine_ls_number_restraints 0
_refine_ls_restrained_S_all 0.985
_refine_ls_R_factor_all 0.1105
_refine_ls_R_factor_gt 0.0576
_refine_ls_shift/su_max 0.001
_refine_ls_shift/su_mean 0.000
_refine_ls_structure_factor_coef Fsqd
_refine_ls_weighting_details 'calc w=1/[\s^2^(Fo^2^)+(0.0502P)^2^+0.0000P] where P=(Fo^2^+2Fc^2^)/3'
_refine_ls_weighting_scheme calc
_refine_ls_wR_factor_gt 0.1119
_refine_ls_wR_factor_ref 0.1320
_reflns_number_gt 4380
_reflns_number_total 7226
_reflns_threshold_expression >2sigma(I)
_cod_data_source_file om300943e_si_001.cif
_cod_data_source_block shelxl4
_cod_original_cell_volume 3966.1(10)
_cod_original_sg_symbol_H-M 'P 21/n'
_cod_database_code 4080071

loop_
_symmetry_equiv_pos_as_xyz
'x, y, z'
'-x+1/2, y+1/2, -z+1/2'
'-x, -y, -z'
'x-1/2, -y-1/2, z-1/2'

loop_
_atom_site_label
_atom_site_type_symbol
_atom_site_fract_x
_atom_site_fract_y
_atom_site_fract_z
_atom_site_U_iso_or_equiv
_atom_site_adp_type
_atom_site_occupancy
_atom_site_symmetry_multiplicity
_atom_site_calc_flag
_atom_site_refinement_flags
C1 C 0.7566(3) -0.0494(5) 0.4726(3) 0.0328(13) Uani 1 1 d .
H1A H 0.7745 -0.0698 0.5200 0.039 Uiso 1 1 calc R
H1B H 0.7866 -0.0984 0.4522 0.039 Uiso 1 1 calc R
C2 C 0.7852(3) 0.2259(6) 0.5383(3) 0.0441(16) Uani 1 1 d .
C3 C 0.7407(4) 0.1703(8) 0.5760(3) 0.072(2) Uani 1 1 d .
H3A H 0.7557 0.2149 0.6187 0.108 Uiso 1 1 calc R
H3B H 0.7490 0.0724 0.5822 0.108 Uiso 1 1 calc R
H3C H 0.6887 0.1875 0.5514 0.108 Uiso 1 1 calc R
C4 C 0.8662(3) 0.2097(8) 0.5813(3) 0.068(2) Uani 1 1 d .
H4A H 0.8761 0.2542 0.6235 0.103 Uiso 1 1 calc R
H4B H 0.8963 0.2515 0.5595 0.103 Uiso 1 1 calc R
H4C H 0.8782 0.1131 0.5883 0.103 Uiso 1 1 calc R
C5 C 0.7662(3) 0.3754(7) 0.5283(3) 0.064(2) Uani 1 1 d .
H5A H 0.7144 0.3856 0.5007 0.096 Uiso 1 1 calc R
H5B H 0.7963 0.4188 0.5070 0.096 Uiso 1 1 calc R
H5C H 0.7756 0.4185 0.5708 0.096 Uiso 1 1 calc R
C6 C 0.8227(3) 0.1716(6) 0.4167(3) 0.0425(16) Uani 1 1 d .
C7 C 0.8936(3) 0.0925(8) 0.4488(3) 0.065(2) Uani 1 1 d .
H7A H 0.8826 -0.0046 0.4483 0.097 Uiso 1 1 calc R
H7B H 0.9179 0.1229 0.4942 0.097 Uiso 1 1 calc R
H7C H 0.9259 0.1083 0.4247 0.097 Uiso 1 1 calc R
C8 C 0.7892(4) 0.1313(9) 0.3450(3) 0.074(2) Uani 1 1 d .
H8A H 0.7412 0.1747 0.3247 0.110 Uiso 1 1 calc R
H8B H 0.7833 0.0325 0.3416 0.110 Uiso 1 1 calc R
H8C H 0.8213 0.1607 0.3225 0.110 Uiso 1 1 calc R
C9 C 0.8389(4) 0.3230(7) 0.4188(4) 0.075(2) Uani 1 1 d .
H9A H 0.8691 0.3419 0.3930 0.112 Uiso 1 1 calc R
H9B H 0.8651 0.3510 0.4642 0.112 Uiso 1 1 calc R
H9C H 0.7928 0.3734 0.4005 0.112 Uiso 1 1 calc R
C10 C 0.6252(3) -0.1726(6) 0.4931(3) 0.0417(16) Uani 1 1 d .
C11 C 0.5547(4) -0.2484(9) 0.4601(3) 0.086(3) Uani 1 1 d .
H11A H 0.5642 -0.3301 0.4391 0.129 Uiso 1 1 calc R
H11B H 0.5199 -0.1902 0.4271 0.129 Uiso 1 1 calc R
H11C H 0.5342 -0.2745 0.4928 0.129 Uiso 1 1 calc R
C12 C 0.6831(4) -0.2639(10) 0.5417(4) 0.100(3) Uani 1 1 d .
H12A H 0.6673 -0.2888 0.5776 0.150 Uiso 1 1 calc R
H12B H 0.7297 -0.2151 0.5593 0.150 Uiso 1 1 calc R
H12C H 0.6892 -0.3462 0.5193 0.150 Uiso 1 1 calc R
C13 C 0.6058(5) -0.0623(9) 0.5330(4) 0.090(3) Uani 1 1 d .
H13A H 0.5740 0.0052 0.5033 0.135 Uiso 1 1 calc R
H13B H 0.6507 -0.0182 0.5621 0.135 Uiso 1 1 calc R
H13C H 0.5804 -0.1034 0.5592 0.135 Uiso 1 1 calc R
C14 C 0.6492(3) -0.2155(6) 0.3646(3) 0.0397(15) Uani 1 1 d .
C15 C 0.6851(4) -0.1541(8) 0.3210(3) 0.072(2) Uani 1 1 d .
H15A H 0.7383 -0.1537 0.3441 0.109 Uiso 1 1 calc R
H15B H 0.6678 -0.0608 0.3098 0.109 Uiso 1 1 calc R
H15C H 0.6726 -0.2079 0.2809 0.109 Uiso 1 1 calc R
C16 C 0.5685(3) -0.2375(7) 0.3205(3) 0.062(2) Uani 1 1 d .
H16A H 0.5433 -0.1498 0.3109 0.093 Uiso 1 1 calc R
H16B H 0.5451 -0.2960 0.3431 0.093 Uiso 1 1 calc R
H16C H 0.5658 -0.2807 0.2796 0.093 Uiso 1 1 calc R
C17 C 0.6855(4) -0.3509(7) 0.3896(4) 0.082(2) Uani 1 1 d .
H17A H 0.6830 -0.4082 0.3524 0.123 Uiso 1 1 calc R
H17B H 0.6600 -0.3959 0.4148 0.123 Uiso 1 1 calc R
H17C H 0.7367 -0.3361 0.4177 0.123 Uiso 1 1 calc R
C18 C 0.4808(3) 0.3733(6) 0.3214(3) 0.0310(13) Uani 1 1 d .
C19 C 0.4801(3) 0.4016(6) 0.3829(3) 0.0399(15) Uani 1 1 d .
H19 H 0.5135 0.3562 0.4200 0.048 Uiso 1 1 calc R
C20 C 0.4316(3) 0.4948(6) 0.3915(3) 0.0470(16) Uani 1 1 d .
H20 H 0.4317 0.5120 0.4340 0.056 Uiso 1 1 calc R
C21 C 0.3838(3) 0.5619(7) 0.3387(4) 0.0551(19) Uani 1 1 d .
H21 H 0.3506 0.6257 0.3446 0.066 Uiso 1 1 calc R
C22 C 0.3835(3) 0.5376(7) 0.2771(4) 0.0556(18) Uani 1 1 d .
H22 H 0.3502 0.5843 0.2404 0.067 Uiso 1 1 calc R
C23 C 0.4317(3) 0.4454(6) 0.2690(3) 0.0453(16) Uani 1 1 d .
H23 H 0.4315 0.4301 0.2263 0.054 Uiso 1 1 calc R
C24 C 0.4892(3) 0.1204(5) 0.2419(2) 0.0266(12) Uani 1 1 d .
C25 C 0.5220(3) 0.1052(6) 0.1960(3) 0.0338(14) Uani 1 1 d .
C26 C 0.4976(3) 0.0085(6) 0.1463(2) 0.0343(14) Uani 1 1 d .
H26 H 0.5218 -0.0018 0.1164 0.041 Uiso 1 1 calc R
C27 C 0.4381(3) -0.0726(6) 0.1404(2) 0.0323(13) Uani 1 1 d .
C28 C 0.4037(3) -0.0533(6) 0.1843(2) 0.0340(14) Uani 1 1 d .
H28 H 0.3615 -0.1058 0.1793 0.041 Uiso 1 1 calc R
C29 C 0.4280(3) 0.0391(5) 0.2353(2) 0.0289(13) Uani 1 1 d .
C30 C 0.3884(3) 0.0532(6) 0.2826(3) 0.0336(14) Uani 1 1 d .
H30 H 0.4224 0.0994 0.3228 0.040 Uiso 1 1 calc R
C31 C 0.3212(3) 0.1423(7) 0.2539(3) 0.0507(17) Uani 1 1 d .
H31A H 0.3350 0.2281 0.2390 0.076 Uiso 1 1 calc R
H31B H 0.3006 0.1606 0.2873 0.076 Uiso 1 1 calc R
H31C H 0.2847 0.0957 0.2167 0.076 Uiso 1 1 calc R
C32 C 0.3680(3) -0.0831(6) 0.3035(3) 0.0493(17) Uani 1 1 d .
H32A H 0.3311 -0.1275 0.2658 0.074 Uiso 1 1 calc R
H32B H 0.3481 -0.0691 0.3378 0.074 Uiso 1 1 calc R
H32C H 0.4116 -0.1406 0.3204 0.074 Uiso 1 1 calc R
C33 C 0.4127(3) -0.1877(6) 0.0911(3) 0.0442(16) Uani 1 1 d .
H33 H 0.3585 -0.1965 0.0784 0.053 Uiso 1 1 calc R
C34 C 0.4468(4) -0.3202(7) 0.1225(3) 0.070(2) Uani 1 1 d .
H34A H 0.5001 -0.3141 0.1365 0.106 Uiso 1 1 calc R
H34B H 0.4287 -0.3940 0.0907 0.106 Uiso 1 1 calc R
H34C H 0.4336 -0.3383 0.1605 0.106 Uiso 1 1 calc R
C35 C 0.4275(3) -0.1650(7) 0.0285(3) 0.0528(18) Uani 1 1 d .
H35A H 0.4046 -0.0800 0.0079 0.079 Uiso 1 1 calc R
H35B H 0.4071 -0.2406 -0.0017 0.079 Uiso 1 1 calc R
H35C H 0.4804 -0.1599 0.0391 0.079 Uiso 1 1 calc R
C36 C 0.5891(3) 0.1956(6) 0.2059(3) 0.0415(15) Uani 1 1 d .
H36 H 0.6337 0.1402 0.2294 0.050 Uiso 1 1 calc R
C37 C 0.5944(4) 0.2426(8) 0.1436(3) 0.074(2) Uani 1 1 d .
H37A H 0.6042 0.1648 0.1203 0.111 Uiso 1 1 calc R
H37B H 0.6342 0.3085 0.1531 0.111 Uiso 1 1 calc R
H37C H 0.5482 0.2852 0.1163 0.111 Uiso 1 1 calc R
C38 C 0.5878(3) 0.3126(6) 0.2511(3) 0.0370(14) Uani 1 1 d .
H38A H 0.5585 0.3892 0.2253 0.044 Uiso 1 1 calc R
H38B H 0.6380 0.3451 0.2760 0.044 Uiso 1 1 calc R
Si1 Si 0.54440(8) 0.24243(16) 0.30893(7) 0.0294(4) Uani 1 1 d .
P1 P 0.75340(7) 0.13674(16) 0.45631(7) 0.0313(3) Uani 1 1 d .
P2 P 0.65618(7) -0.08750(15) 0.43071(7) 0.0295(3) Uani 1 1 d .
Rh1 Rh 0.62731(2) 0.13920(5) 0.40115(2) 0.02968(14) Uani 1 1 d .

loop_
_atom_site_aniso_label
_atom_site_aniso_U_11
_atom_site_aniso_U_22
_atom_site_aniso_U_33
_atom_site_aniso_U_23
_atom_site_aniso_U_13
_atom_site_aniso_U_12
C1 0.030(3) 0.028(3) 0.037(3) 0.003(3) 0.007(3) -0.001(2)
C2 0.043(4) 0.036(4) 0.041(4) -0.005(3) 0.001(3) -0.004(3)
C3 0.095(6) 0.073(6) 0.045(4) -0.022(4) 0.022(4) -0.017(5)
C4 0.057(4) 0.059(5) 0.056(4) -0.006(4) -0.019(4) 0.012(4)
C5 0.061(4) 0.048(5) 0.061(4) -0.020(4) -0.002(3) 0.002(4)
C6 0.031(3) 0.041(4) 0.052(4) 0.007(3) 0.012(3) -0.007(3)
C7 0.040(4) 0.076(6) 0.079(5) 0.009(4) 0.023(4) 0.004(4)
C8 0.058(4) 0.113(7) 0.059(5) 0.009(5) 0.033(4) -0.008(5)
C9 0.071(5) 0.053(5) 0.115(6) 0.021(5) 0.052(5) -0.006(4)
C10 0.039(3) 0.053(5) 0.035(3) 0.008(3) 0.016(3) -0.001(3)
C11 0.075(5) 0.128(8) 0.051(4) 0.003(5) 0.020(4) -0.053(5)
C12 0.081(6) 0.122(8) 0.090(6) 0.064(6) 0.025(5) 0.000(6)
C13 0.120(7) 0.106(8) 0.069(5) -0.010(5) 0.064(5) -0.024(6)
C14 0.043(3) 0.031(4) 0.039(3) -0.009(3) 0.008(3) 0.002(3)
C15 0.096(6) 0.073(6) 0.068(5) -0.017(4) 0.055(4) -0.006(5)
C16 0.062(5) 0.067(5) 0.046(4) -0.022(4) 0.007(3) -0.014(4)
C17 0.095(6) 0.049(5) 0.077(5) -0.012(4) 0.003(4) 0.024(5)
C18 0.027(3) 0.024(3) 0.038(3) -0.002(3) 0.007(2) -0.002(2)
C19 0.038(3) 0.036(4) 0.045(4) 0.003(3) 0.014(3) -0.005(3)
C20 0.054(4) 0.037(4) 0.060(4) -0.005(3) 0.032(4) -0.009(3)
C21 0.048(4) 0.030(4) 0.096(6) -0.010(4) 0.037(4) -0.003(3)
C22 0.041(4) 0.046(5) 0.071(5) 0.009(4) 0.011(4) 0.013(3)
C23 0.044(4) 0.043(4) 0.039(3) 0.000(3) 0.004(3) 0.003(3)
C24 0.025(3) 0.030(3) 0.021(3) 0.001(2) 0.005(2) 0.001(2)
C25 0.027(3) 0.038(4) 0.032(3) 0.007(3) 0.006(2) 0.004(3)
C26 0.039(3) 0.039(4) 0.031(3) -0.006(3) 0.020(3) 0.003(3)
C27 0.034(3) 0.030(3) 0.029(3) -0.002(3) 0.007(3) -0.001(3)
C28 0.032(3) 0.037(4) 0.028(3) -0.002(3) 0.007(3) -0.003(3)
C29 0.026(3) 0.031(3) 0.023(3) 0.005(2) 0.002(2) 0.003(2)
C30 0.032(3) 0.034(4) 0.033(3) -0.004(3) 0.010(3) -0.007(3)
C31 0.045(4) 0.066(5) 0.046(4) 0.005(4) 0.022(3) 0.009(4)
C32 0.061(4) 0.042(4) 0.055(4) 0.002(3) 0.034(3) -0.009(3)
C33 0.037(3) 0.049(4) 0.044(4) -0.015(3) 0.013(3) -0.006(3)
C34 0.125(7) 0.036(5) 0.063(5) -0.012(4) 0.049(5) -0.014(4)
C35 0.064(4) 0.054(5) 0.035(3) -0.015(3) 0.011(3) 0.007(3)
C36 0.042(4) 0.047(4) 0.036(3) -0.004(3) 0.016(3) -0.008(3)
C37 0.080(5) 0.088(7) 0.055(4) -0.008(4) 0.028(4) -0.038(5)
C38 0.035(3) 0.032(4) 0.045(3) 0.003(3) 0.015(3) -0.005(3)
Si1 0.0276(8) 0.0262(9) 0.0299(8) -0.0001(7) 0.0053(7) -0.0013(7)
P1 0.0275(7) 0.0280(8) 0.0327(8) 0.0013(7) 0.0045(6) -0.0018(7)
P2 0.0267(7) 0.0275(8) 0.0309(8) 0.0014(7) 0.0068(6) -0.0013(6)
Rh1 0.0259(2) 0.0265(2) 0.0297(2) -0.0008(2) 0.00218(17) -0.0002(2)

loop_
_atom_type_symbol
_atom_type_description
_atom_type_scat_dispersion_real
_atom_type_scat_dispersion_imag
_atom_type_scat_source
C C 0.0033 0.0016 'International Tables Vol C Tables 4.2.6.8 and 6.1.1.4'
H H 0.0000 0.0000 'International Tables Vol C Tables 4.2.6.8 and 6.1.1.4'
Si Si 0.0817 0.0704 'International Tables Vol C Tables 4.2.6.8 and 6.1.1.4'
P P 0.1023 0.0942 'International Tables Vol C Tables 4.2.6.8 and 6.1.1.4'
Rh Rh -1.1178 0.9187 'International Tables Vol C Tables 4.2.6.8 and 6.1.1.4'

loop_
_geom_angle_atom_site_label_1
_geom_angle_atom_site_label_2
_geom_angle_atom_site_label_3
_geom_angle
P1 C1 P2 98.5(2)
P1 C1 H1A 112.1
P2 C1 H1A 112.1
P1 C1 H1B 112.1
P2 C1 H1B 112.1
H1A C1 H1B 109.7
C3 C2 C5 105.7(6)
C3 C2 C4 107.8(5)
C5 C2 C4 109.6(5)
C3 C2 P1 107.4(4)
C5 C2 P1 109.7(4)
C4 C2 P1 116.2(4)
C2 C3 H3A 109.5
C2 C3 H3B 109.5
H3A C3 H3B 109.5
C2 C3 H3C 109.5
H3A C3 H3C 109.5
H3B C3 H3C 109.5
C2 C4 H4A 109.5
C2 C4 H4B 109.5
H4A C4 H4B 109.5
C2 C4 H4C 109.5
H4A C4 H4C 109.5
H4B C4 H4C 109.5
C2 C5 H5A 109.5
C2 C5 H5B 109.5
H5A C5 H5B 109.5
C2 C5 H5C 109.5
H5A C5 H5C 109.5
H5B C5 H5C 109.5
C9 C6 C8 107.1(6)
C9 C6 C7 109.9(5)
C8 C6 C7 108.6(6)
C9 C6 P1 109.9(4)
C8 C6 P1 108.6(4)
C7 C6 P1 112.5(4)
C6 C7 H7A 109.5
C6 C7 H7B 109.5
H7A C7 H7B 109.5
C6 C7 H7C 109.5
H7A C7 H7C 109.5
H7B C7 H7C 109.5
C6 C8 H8A 109.5
C6 C8 H8B 109.5
H8A C8 H8B 109.5
C6 C8 H8C 109.5
H8A C8 H8C 109.5
H8B C8 H8C 109.5
C6 C9 H9A 109.5
C6 C9 H9B 109.5
H9A C9 H9B 109.5
C6 C9 H9C 109.5
H9A C9 H9C 109.5
H9B C9 H9C 109.5
C11 C10 C12 111.0(6)
C11 C10 C13 104.4(6)
C12 C10 C13 107.2(6)
C11 C10 P2 111.0(4)
C12 C10 P2 114.2(4)
C13 C10 P2 108.4(5)
C10 C11 H11A 109.5
C10 C11 H11B 109.5
H11A C11 H11B 109.5
C10 C11 H11C 109.5
H11A C11 H11C 109.5
H11B C11 H11C 109.5
C10 C12 H12A 109.5
C10 C12 H12B 109.5
H12A C12 H12B 109.5
C10 C12 H12C 109.5
H12A C12 H12C 109.5
H12B C12 H12C 109.5
C10 C13 H13A 109.5
C10 C13 H13B 109.5
H13A C13 H13B 109.5
C10 C13 H13C 109.5
H13A C13 H13C 109.5
H13B C13 H13C 109.5
C17 C14 C15 108.3(6)
C17 C14 C16 109.9(5)
C15 C14 C16 105.8(5)
C17 C14 P2 114.7(4)
C15 C14 P2 107.6(4)
C16 C14 P2 110.0(4)
C14 C15 H15A 109.5
C14 C15 H15B 109.5
H15A C15 H15B 109.5
C14 C15 H15C 109.5
H15A C15 H15C 109.5
H15B C15 H15C 109.5
C14 C16 H16A 109.5
C14 C16 H16B 109.5
H16A C16 H16B 109.5
C14 C16 H16C 109.5
H16A C16 H16C 109.5
H16B C16 H16C 109.5
C14 C17 H17A 109.5
C14 C17 H17B 109.5
H17A C17 H17B 109.5
C14 C17 H17C 109.5
H17A C17 H17C 109.5
H17B C17 H17C 109.5
C19 C18 C23 116.8(5)
C19 C18 Si1 121.8(4)
C23 C18 Si1 121.4(4)
C20 C19 C18 121.5(6)
C20 C19 H19 119.3
C18 C19 H19 119.3
C21 C20 C19 119.9(6)
C21 C20 H20 120.1
C19 C20 H20 120.1
C20 C21 C22 120.3(6)
C20 C21 H21 119.9
C22 C21 H21 119.9
C21 C22 C23 119.6(6)
C21 C22 H22 120.2
C23 C22 H22 120.2
C22 C23 C18 122.0(6)
C22 C23 H23 119.0
C18 C23 H23 119.0
C29 C24 C25 118.1(5)
C29 C24 Si1 131.4(4)
C25 C24 Si1 110.2(4)
C26 C25 C24 121.6(5)
C26 C25 C36 122.4(5)
C24 C25 C36 115.9(5)
C27 C26 C25 120.1(5)
C27 C26 H26 119.9
C25 C26 H26 119.9
C26 C27 C28 118.2(5)
C26 C27 C33 122.8(5)
C28 C27 C33 118.9(5)
C29 C28 C27 123.0(5)
C29 C28 H28 118.5
C27 C28 H28 118.5
C28 C29 C24 118.9(5)
C28 C29 C30 120.2(5)
C24 C29 C30 120.8(5)
C31 C30 C32 110.5(5)
C31 C30 C29 110.9(4)
C32 C30 C29 112.7(5)
C31 C30 H30 107.5
C32 C30 H30 107.5
C29 C30 H30 107.5
C30 C31 H31A 109.5
C30 C31 H31B 109.5
H31A C31 H31B 109.5
C30 C31 H31C 109.5
H31A C31 H31C 109.5
H31B C31 H31C 109.5
C30 C32 H32A 109.5
C30 C32 H32B 109.5
H32A C32 H32B 109.5
C30 C32 H32C 109.5
H32A C32 H32C 109.5
H32B C32 H32C 109.5
C27 C33 C34 110.2(5)
C27 C33 C35 114.3(5)
C34 C33 C35 109.7(5)
C27 C33 H33 107.4
C34 C33 H33 107.4
C35 C33 H33 107.4
C33 C34 H34A 109.5
C33 C34 H34B 109.5
H34A C34 H34B 109.5
C33 C34 H34C 109.5
H34A C34 H34C 109.5
H34B C34 H34C 109.5
C33 C35 H35A 109.5
C33 C35 H35B 109.5
H35A C35 H35B 109.5
C33 C35 H35C 109.5
H35A C35 H35C 109.5
H35B C35 H35C 109.5
C37 C36 C25 113.4(5)
C37 C36 C38 112.9(5)
C25 C36 C38 108.0(4)
C37 C36 H36 107.4
C25 C36 H36 107.4
C38 C36 H36 107.4
C36 C37 H37A 109.5
C36 C37 H37B 109.5
H37A C37 H37B 109.5
C36 C37 H37C 109.5
H37A C37 H37C 109.5
H37B C37 H37C 109.5
C36 C38 Si1 106.3(4)
C36 C38 H38A 110.5
Si1 C38 H38A 110.5
C36 C38 H38B 110.5
Si1 C38 H38B 110.5
H38A C38 H38B 108.7
C18 Si1 C24 109.0(2)
C18 Si1 C38 109.5(2)
C24 Si1 C38 88.9(2)
C18 Si1 Rh1 117.57(17)
C24 Si1 Rh1 114.61(16)
C38 Si1 Rh1 113.58(18)
C1 P1 C6 106.7(3)
C1 P1 C2 107.3(3)
C6 P1 C2 108.2(3)
C1 P1 Rh1 93.66(16)
C6 P1 Rh1 124.52(18)
C2 P1 Rh1 113.90(19)
C1 P2 C14 105.9(2)
C1 P2 C10 107.2(2)
C14 P2 C10 108.1(3)
C1 P2 Rh1 92.77(17)
C14 P2 Rh1 118.87(19)
C10 P2 Rh1 121.0(2)
Si1 Rh1 P1 137.04(6)
Si1 Rh1 P2 133.12(5)
P1 Rh1 P2 75.06(5)

loop_
_geom_bond_atom_site_label_1
_geom_bond_atom_site_label_2
_geom_bond_distance
C1 P1 1.866(5)
C1 P2 1.883(5)
C1 H1A 0.9900
C1 H1B 0.9900
C2 C3 1.514(8)
C2 C5 1.516(8)
C2 C4 1.533(7)
C2 P1 1.892(6)
C3 H3A 0.9800
C3 H3B 0.9800
C3 H3C 0.9800
C4 H4A 0.9800
C4 H4B 0.9800
C4 H4C 0.9800
C5 H5A 0.9800
C5 H5B 0.9800
C5 H5C 0.9800
C6 C9 1.523(9)
C6 C8 1.519(8)
C6 C7 1.526(8)
C6 P1 1.902(6)
C7 H7A 0.9800
C7 H7B 0.9800
C7 H7C 0.9800
C8 H8A 0.9800
C8 H8B 0.9800
C8 H8C 0.9800
C9 H9A 0.9800
C9 H9B 0.9800
C9 H9C 0.9800
C10 C11 1.505(8)
C10 C12 1.533(9)
C10 C13 1.532(9)
C10 P2 1.892(6)
C11 H11A 0.9800
C11 H11B 0.9800
C11 H11C 0.9800
C12 H12A 0.9800
C12 H12B 0.9800
C12 H12C 0.9800
C13 H13A 0.9800
C13 H13B 0.9800
C13 H13C 0.9800
C14 C17 1.518(8)
C14 C15 1.513(8)
C14 C16 1.540(8)
C14 P2 1.891(6)
C15 H15A 0.9800
C15 H15B 0.9800
C15 H15C 0.9800
C16 H16A 0.9800
C16 H16B 0.9800
C16 H16C 0.9800
C17 H17A 0.9800
C17 H17B 0.9800
C17 H17C 0.9800
C18 C19 1.385(7)
C18 C23 1.395(7)
C18 Si1 1.888(5)
C19 C20 1.387(8)
C19 H19 0.9500
C20 C21 1.364(8)
C20 H20 0.9500
C21 C22 1.374(9)
C21 H21 0.9500
C22 C23 1.372(8)
C22 H22 0.9500
C23 H23 0.9500
C24 C29 1.409(7)
C24 C25 1.395(7)
C24 Si1 1.901(5)
C25 C26 1.395(7)
C25 C36 1.541(7)
C26 C27 1.384(7)
C26 H26 0.9500
C27 C28 1.382(7)
C27 C33 1.521(7)
C28 C29 1.386(7)
C28 H28 0.9500
C29 C30 1.520(7)
C30 C31 1.516(7)
C30 C32 1.522(8)
C30 H30 1.0000
C31 H31A 0.9800
C31 H31B 0.9800
C31 H31C 0.9800
C32 H32A 0.9800
C32 H32B 0.9800
C32 H32C 0.9800
C33 C34 1.513(9)
C33 C35 1.528(7)
C33 H33 1.0000
C34 H34A 0.9800
C34 H34B 0.9800
C34 H34C 0.9800
C35 H35A 0.9800
C35 H35B 0.9800
C35 H35C 0.9800
C36 C37 1.486(8)
C36 C38 1.529(7)
C36 H36 1.0000
C37 H37A 0.9800
C37 H37B 0.9800
C37 H37C 0.9800
C38 Si1 1.906(5)
C38 H38A 0.9900
C38 H38B 0.9900
Si1 Rh1 2.3163(15)
P1 Rh1 2.3249(13)
P2 Rh1 2.3381(16)

loop_
_geom_torsion_atom_site_label_1
_geom_torsion_atom_site_label_2
_geom_torsion_atom_site_label_3
_geom_torsion_atom_site_label_4
_geom_torsion
C23 C18 C19 C20 1.5(8)
Si1 C18 C19 C20 -177.9(4)
C18 C19 C20 C21 -0.7(9)
C19 C20 C21 C22 -0.1(9)
C20 C21 C22 C23 0.0(10)
C21 C22 C23 C18 0.9(10)
C19 C18 C23 C22 -1.6(9)
Si1 C18 C23 C22 177.9(5)
C29 C24 C25 C26 -2.8(7)
Si1 C24 C25 C26 171.9(4)
C29 C24 C25 C36 -179.4(5)
Si1 C24 C25 C36 -4.7(6)
C24 C25 C26 C27 2.0(8)
C36 C25 C26 C27 178.4(5)
C25 C26 C27 C28 0.8(8)
C25 C26 C27 C33 -174.7(5)
C26 C27 C28 C29 -2.8(8)
C33 C27 C28 C29 172.9(5)
C27 C28 C29 C24 2.0(8)
C27 C28 C29 C30 -178.9(5)
C25 C24 C29 C28 0.9(7)
Si1 C24 C29 C28 -172.5(4)
C25 C24 C29 C30 -178.3(5)
Si1 C24 C29 C30 8.4(7)
C28 C29 C30 C31 -81.2(6)
C24 C29 C30 C31 97.9(6)
C28 C29 C30 C32 43.3(7)
C24 C29 C30 C32 -137.6(5)
C26 C27 C33 C34 93.7(7)
C28 C27 C33 C34 -81.8(7)
C26 C27 C33 C35 -30.4(8)
C28 C27 C33 C35 154.2(5)
C26 C25 C36 C37 39.1(8)
C24 C25 C36 C37 -144.3(6)
C26 C25 C36 C38 164.9(5)
C24 C25 C36 C38 -18.5(7)
C37 C36 C38 Si1 158.2(4)
C25 C36 C38 Si1 32.1(5)
C19 C18 Si1 C24 128.7(4)
C23 C18 Si1 C24 -50.6(5)
C19 C18 Si1 C38 -135.5(5)
C23 C18 Si1 C38 45.1(5)
C19 C18 Si1 Rh1 -3.9(5)
C23 C18 Si1 Rh1 176.8(4)
C29 C24 Si1 C18 -55.7(5)
C25 C24 Si1 C18 130.5(4)
C29 C24 Si1 C38 -166.0(5)
C25 C24 Si1 C38 20.2(4)
C29 C24 Si1 Rh1 78.4(5)
C25 C24 Si1 Rh1 -95.3(4)
C36 C38 Si1 C18 -139.6(4)
C36 C38 Si1 C24 -29.8(4)
C36 C38 Si1 Rh1 86.7(4)
P2 C1 P1 C6 -127.0(3)
P2 C1 P1 C2 117.2(3)
P2 C1 P1 Rh1 0.8(2)
C9 C6 P1 C1 -164.5(4)
C8 C6 P1 C1 78.6(5)
C7 C6 P1 C1 -41.6(5)
C9 C6 P1 C2 -49.3(5)
C8 C6 P1 C2 -166.1(5)
C7 C6 P1 C2 73.6(5)
C9 C6 P1 Rh1 88.8(5)
C8 C6 P1 Rh1 -28.0(6)
C7 C6 P1 Rh1 -148.3(4)
C3 C2 P1 C1 -51.6(5)
C5 C2 P1 C1 -166.0(4)
C4 C2 P1 C1 69.1(5)
C3 C2 P1 C6 -166.4(4)
C5 C2 P1 C6 79.2(5)
C4 C2 P1 C6 -45.7(6)
C3 C2 P1 Rh1 50.6(5)
C5 C2 P1 Rh1 -63.8(5)
C4 C2 P1 Rh1 171.3(4)
P1 C1 P2 C14 120.3(3)
P1 C1 P2 C10 -124.5(3)
P1 C1 P2 Rh1 -0.8(2)
C17 C14 P2 C1 64.0(5)
C15 C14 P2 C1 -56.6(5)
C16 C14 P2 C1 -171.4(4)
C17 C14 P2 C10 -50.6(6)
C15 C14 P2 C10 -171.2(4)
C16 C14 P2 C10 74.0(5)
C17 C14 P2 Rh1 166.4(4)
C15 C14 P2 Rh1 45.7(5)
C16 C14 P2 Rh1 -69.1(5)
C11 C10 P2 C1 -160.8(5)
C12 C10 P2 C1 -34.3(6)
C13 C10 P2 C1 85.2(5)
C11 C10 P2 C14 -47.1(6)
C12 C10 P2 C14 79.4(6)
C13 C10 P2 C14 -161.1(5)
C11 C10 P2 Rh1 95.1(5)
C12 C10 P2 Rh1 -138.5(5)
C13 C10 P2 Rh1 -19.0(5)
C18 Si1 Rh1 P1 -112.4(2)
C24 Si1 Rh1 P1 117.57(18)
C38 Si1 Rh1 P1 17.4(2)
C18 Si1 Rh1 P2 128.46(19)
C24 Si1 Rh1 P2 -1.6(2)
C38 Si1 Rh1 P2 -101.8(2)
C1 P1 Rh1 Si1 -139.37(18)
C6 P1 Rh1 Si1 -26.2(3)
C2 P1 Rh1 Si1 109.8(2)
C1 P1 Rh1 P2 -0.64(18)
C6 P1 Rh1 P2 112.5(2)
C2 P1 Rh1 P2 -111.4(2)
C1 P2 Rh1 Si1 142.62(18)
C14 P2 Rh1 Si1 32.8(2)
C10 P2 Rh1 Si1 -105.4(2)
C1 P2 Rh1 P1 0.64(18)
C14 P2 Rh1 P1 -109.2(2)
C10 P2 Rh1 P1 112.6(2)
